data_2104473
loop_
_publ_author_name
'Tsirelson, Vladimir G.'
'Shishkina, Anastasia V.'
'Stash, Adam I.'
'Parsons, Simon'

_publ_section_title
;
 The experimental and theoretical QTAIMC study of the atomic and
 molecular interactions in dinitrogen tetroxide
;
_journal_coeditor_code SO5026
_journal_issue 5
_journal_name_full 'Acta Crystallographica Section B'
_journal_page_first 647
_journal_page_last 658
_journal_paper_doi 10.1107/S0108768109028821
_journal_volume 65
_journal_year 2009
_chemical_formula_moiety 'N2 O4'
_chemical_formula_sum 'N2 O4'
_chemical_formula_weight 92.01
_space_group_IT_number 204
_symmetry_cell_setting cubic
_symmetry_space_group_name_Hall '-I 2 2 3'
_symmetry_space_group_name_H-M 'I m -3'
_atom_sites_solution_hydrogens n/a
_atom_sites_solution_primary 'charge flipping'
_cell_angle_alpha 90
_cell_angle_beta 90
_cell_angle_gamma 90
_cell_formula_units_Z 6
_cell_length_a 7.75290(10)
_cell_length_b 7.75290(10)
_cell_length_c 7.75290(10)
_cell_measurement_reflns_used 6613
_cell_measurement_temperature 100
_cell_measurement_theta_max 52.5
_cell_measurement_theta_min 2.5
_cell_volume 466.007(10)
_computing_cell_refinement 'SAINT (Siemens ,1995)'
_computing_data_collection 'SMART (Siemens, 1993)'
_computing_data_reduction 'SAINT (Siemens ,1995)'
_computing_molecular_graphics 'CAMERON (Watkin et al., 1996)'
_computing_publication_material 'CRYSTALS (Betteridge et al., 2003)'
_computing_structure_refinement 'CRYSTALS (Betteridge et al., 2003)'
_computing_structure_solution 'SHELXS 86 (Sheldrick, 1986)'
_diffrn_ambient_temperature 100
_diffrn_measured_fraction_theta_full 1.000
_diffrn_measured_fraction_theta_max 1.000
_diffrn_measurement_device 'Bruker SMART'
_diffrn_measurement_device_type Area
_diffrn_measurement_method \w
_diffrn_radiation_monochromator graphite
_diffrn_radiation_type 'Mo K\a'
_diffrn_radiation_wavelength 0.71073
_diffrn_reflns_av_R_equivalents 0.025
_diffrn_reflns_limit_h_max 17
_diffrn_reflns_limit_h_min 1
_diffrn_reflns_limit_k_max 17
_diffrn_reflns_limit_k_min 0
_diffrn_reflns_limit_l_max 9
_diffrn_reflns_limit_l_min 0
_diffrn_reflns_number 11365
_diffrn_reflns_theta_full 52.303
_diffrn_reflns_theta_max 52.303
_diffrn_reflns_theta_min 3.717
_diffrn_standards_number 0
_exptl_absorpt_coefficient_mu 0.218
_exptl_absorpt_correction_T_max 0.92
_exptl_absorpt_correction_T_min 0.72
_exptl_absorpt_correction_type multi-scan
_exptl_absorpt_process_details 'SADABS (Siemens, 1996)'
_exptl_crystal_colour colourless
_exptl_crystal_density_diffrn 1.967
_exptl_crystal_density_method 'not measured'
_exptl_crystal_description cylinder
_exptl_crystal_F_000 276
_exptl_crystal_size_max 1.00
_exptl_crystal_size_mid 0.40
_exptl_crystal_size_min 0.40
_refine_diff_density_max 0.26
_refine_diff_density_min -0.21
_refine_ls_extinction_method None
_refine_ls_goodness_of_fit_ref 1.0277
_refine_ls_hydrogen_treatment none
_refine_ls_matrix_type full
_refine_ls_number_parameters 11
_refine_ls_number_reflns 508
_refine_ls_number_restraints 0
_refine_ls_R_factor_all 0.0293
_refine_ls_R_factor_gt 0.0278
_refine_ls_shift/su_max 0.000478
_refine_ls_structure_factor_coef Fsqd
_refine_ls_weighting_details
;
 Method= Modified Sheldrick
 w=1/[\s^2^(F^2^) + ( 0.05P)^2^ + 0.04P]
 ,where P=(max(Fo^2^,0) + 2Fc^2^)/3
;
_refine_ls_weighting_scheme calc
_refine_ls_wR_factor_all 0.0763
_refine_ls_wR_factor_gt 0.0752
_refine_ls_wR_factor_ref 0.0763
_reflns_number_gt 476
_reflns_number_total 516
_reflns_threshold_expression I>2.0\s(I)
_cod_data_source_file so5026.cif
_cod_data_source_block I
_cod_depositor_comments
;
The following automatic conversions were performed:
'_symmetry_cell_setting' value 'Cubic' changed to 'cubic' according to
'/home/saulius/struct/CIF-dictionaries/cif_core.dic' dictionary named
'cif_core.dic' version 2.4.1 from 2010-06-29.

Automatic conversion script
Id: cif_fix_enum 1527 2010-12-29 10:47:43Z saulius 

The following automatic conversions were performed:

'_symmetry_cell_setting' value 'Cubic' changed to 'cubic' according
to /home/saulius/struct/CIF-dictionaries/cif_core.dic dictionary
named 'cif_core.dic' version 2.4.1 from 2010-06-29.

Automatic conversion script
Id: cif_fix_values 1715 2011-07-08 13:25:40Z adriana 
;
_cod_original_cell_volume 466.010(10)
_cod_original_sg_symbol_H-M 'I m -3 '
_cod_database_code 2104473

loop_
_symmetry_equiv_pos_as_xyz
x,y,z
-x,-y,-z
x+1/2,y+1/2,z+1/2
-x+1/2,-y+1/2,-z+1/2
y,z,x
-y,-z,-x
y+1/2,z+1/2,x+1/2
-y+1/2,-z+1/2,-x+1/2
z,x,y
-z,-x,-y
z+1/2,x+1/2,y+1/2
-z+1/2,-x+1/2,-y+1/2
x,y,-z
-x,-y,z
x+1/2,y+1/2,-z+1/2
-x+1/2,-y+1/2,z+1/2
y,z,-x
-y,-z,x
y+1/2,z+1/2,-x+1/2
-y+1/2,-z+1/2,x+1/2
z,x,-y
-z,-x,y
z+1/2,x+1/2,-y+1/2
-z+1/2,-x+1/2,y+1/2
y,-z,-x
-y,z,x
y+1/2,-z+1/2,-x+1/2
-y+1/2,z+1/2,x+1/2
z,-x,-y
-z,x,y
z+1/2,-x+1/2,-y+1/2
-z+1/2,x+1/2,y+1/2
-z,x,-y
z,-x,y
-z+1/2,x+1/2,-y+1/2
z+1/2,-x+1/2,y+1/2
-x,y,-z
x,-y,z
-x+1/2,y+1/2,-z+1/2
x+1/2,-y+1/2,z+1/2
-y,z,-x
y,-z,x
-y+1/2,z+1/2,-x+1/2
y+1/2,-z+1/2,x+1/2
x,-y,-z
-x,y,z
x+1/2,-y+1/2,-z+1/2
-x+1/2,y+1/2,z+1/2

loop_
_atom_site_type_symbol
_atom_site_label
_atom_site_fract_x
_atom_site_fract_y
_atom_site_fract_z
_atom_site_U_iso_or_equiv
_atom_site_adp_type
_atom_site_occupancy
_atom_site_disorder_assembly
_atom_site_disorder_group
O O 0.82717(4) 0.64186(4) 0.5000 0.0196 Uani 1.0000 . .
N N 0.88661(5) 0.5000 0.5000 0.0137 Uani 1.0000 . .

loop_
_atom_site_aniso_label
_atom_site_aniso_U_11
_atom_site_aniso_U_22
_atom_site_aniso_U_33
_atom_site_aniso_U_12
_atom_site_aniso_U_13
_atom_site_aniso_U_23
O 0.02012(11) 0.01743(10) 0.02111(11) 0.00580(7) 0.0000 0.0000
N 0.01461(11) 0.01414(11) 0.01245(10) 0.0000 0.0000 0.0000

loop_
_atom_type_symbol
_atom_type_scat_dispersion_real
_atom_type_scat_dispersion_imag
_atom_type_scat_source
N 0.0061 0.0033 'International Tables Vol C 4.2.6.8 and 6.1.1.4'
O 0.0106 0.0060 'International Tables Vol C 4.2.6.8 and 6.1.1.4'

loop_
_geom_angle_atom_site_label_1
_geom_angle_atom_site_label_2
_geom_angle_atom_site_label_3
_geom_angle_site_symmetry_1
_geom_angle_site_symmetry_2
_geom_angle_site_symmetry_3
_geom_angle
_geom_angle_publ_flag
N N O 2_766 . . 112.73(2) yes
N N O 2_766 . 38_565 112.73(2) yes
O N O . . 38_565 134.54(4) yes

loop_
_geom_bond_atom_site_label_1
_geom_bond_atom_site_label_2
_geom_bond_site_symmetry_1
_geom_bond_site_symmetry_2
_geom_bond_distance
_geom_bond_publ_flag
O1 N2 . . 1.1924(3) yes
N2 N2 . 2_766 1.7582(8) yes

loop_
_cod_related_entry_id
_cod_related_entry_database
_cod_related_entry_code
1 ChemSpider 23681
